data_1568322
loop_
_publ_author_name
'Wang, Shiyu'
'Zhu, Chenhao'
'Ning, Lichao'
'Li, Dawei'
'Feng, Xiaoming'
'Dong, Shunxi'

_publ_section_title
;
 Regioselective C-H alkylation of anisoles with olefins by cationic
 imidazolin-2-iminato scandium(iii) alkyl complexes.
;
_journal_issue 12
_journal_name_full 'Chemical science'
_journal_page_first 3132
_journal_page_last 3139
_journal_paper_doi 10.1039/d2sc06725k
_journal_volume 14
_journal_year 2023
_chemical_compound_source Hexane
_chemical_formula_moiety 'C47 H64 N5 Y'
_chemical_formula_sum 'C47 H64 N5 Y'
_chemical_formula_weight 787.94
_space_group_crystal_system triclinic
_space_group_IT_number 2
_space_group_name_Hall '-P 1'
_space_group_name_H-M_alt 'P -1'
_atom_sites_solution_hydrogens geom
_atom_sites_solution_primary dual
_audit_creation_method SHELXL-2019/1
_audit_update_record
;
2022-11-14 deposited with the CCDC.	2023-01-20 downloaded from the CCDC.
;
_cell_angle_alpha 86.193(2)
_cell_angle_beta 83.654(2)
_cell_angle_gamma 71.048(2)
_cell_formula_units_Z 2
_cell_length_a 10.8628(7)
_cell_length_b 11.7806(7)
_cell_length_c 18.3075(10)
_cell_measurement_reflns_used 9770
_cell_measurement_temperature 173(2)
_cell_measurement_theta_max 25.39
_cell_measurement_theta_min 2.24
_cell_volume 2201.1(2)
_computing_cell_refinement 'Bruker SAINT'
_computing_data_collection 'Bruker APEX3'
_computing_data_reduction 'Bruker SAINT'
_computing_molecular_graphics 'Bruker SHELXTL'
_computing_publication_material 'Bruker SHELXTL'
_computing_structure_refinement 'SHELXL-2019/1 (Sheldrick, 2019)'
_computing_structure_solution 'SHELXT (Sheldrick 2008)'
_diffrn_ambient_temperature 173(2)
_diffrn_measured_fraction_theta_full 0.996
_diffrn_measured_fraction_theta_max 0.994
_diffrn_measurement_device_type 'Bruker D8 Venture Photon II'
_diffrn_measurement_method '\f and \w scans'
_diffrn_radiation_type MoK\a
_diffrn_radiation_wavelength 0.71073
_diffrn_reflns_av_R_equivalents 0.0388
_diffrn_reflns_av_unetI/netI 0.0251
_diffrn_reflns_Laue_measured_fraction_full 0.996
_diffrn_reflns_Laue_measured_fraction_max 0.994
_diffrn_reflns_limit_h_max 13
_diffrn_reflns_limit_h_min -13
_diffrn_reflns_limit_k_max 14
_diffrn_reflns_limit_k_min -14
_diffrn_reflns_limit_l_max 22
_diffrn_reflns_limit_l_min -22
_diffrn_reflns_number 58589
_diffrn_reflns_point_group_measured_fraction_full 0.996
_diffrn_reflns_point_group_measured_fraction_max 0.994
_diffrn_reflns_theta_full 25.242
_diffrn_reflns_theta_max 25.435
_diffrn_reflns_theta_min 2.175
_exptl_absorpt_coefficient_mu 1.361
_exptl_absorpt_correction_T_max 0.8484
_exptl_absorpt_correction_T_min 0.7385
_exptl_absorpt_correction_type numerical
_exptl_absorpt_process_details 'SADABS (Krause et al., 2015)'
_exptl_crystal_colour yellow
_exptl_crystal_density_diffrn 1.189
_exptl_crystal_description block
_exptl_crystal_F_000 840
_exptl_crystal_recrystallization_method 'Re-crystallisation from solvent: Hexane'
_exptl_crystal_size_max 0.347
_exptl_crystal_size_mid 0.201
_exptl_crystal_size_min 0.177
_refine_diff_density_max 0.412
_refine_diff_density_min -0.326
_refine_diff_density_rms 0.045
_refine_ls_extinction_method none
_refine_ls_goodness_of_fit_ref 1.072
_refine_ls_hydrogen_treatment constr
_refine_ls_matrix_type full
_refine_ls_number_parameters 503
_refine_ls_number_reflns 8092
_refine_ls_number_restraints 1
_refine_ls_restrained_S_all 1.072
_refine_ls_R_factor_all 0.0385
_refine_ls_R_factor_gt 0.0302
_refine_ls_shift/su_max 0.002
_refine_ls_shift/su_mean 0.000
_refine_ls_structure_factor_coef Fsqd
_refine_ls_weighting_details 'w=1/[\s^2^(Fo^2^)+(0.0292P)^2^+1.2728P] where P=(Fo^2^+2Fc^2^)/3'
_refine_ls_weighting_scheme calc
_refine_ls_wR_factor_gt 0.0693
_refine_ls_wR_factor_ref 0.0753
_reflns_Friedel_coverage 0.000
_reflns_number_gt 7224
_reflns_number_total 8092
_reflns_threshold_expression 'I > 2\s(I)'
_cod_data_source_file d2sc06725k3.cif
_cod_data_source_block dop022
_cod_depositor_comments 'Adding full bibliography for 1568319--1568323.cif.'
_cod_database_code 1568322
_shelx_shelxl_version_number 2019/1
_shelx_space_group_comment
; 
The symmetry employed for this shelxl refinement is uniquely defined 
by the following loop, which should always be used as a source of 
symmetry information in preference to the above space-group names. 
They are only intended as comments. 
;
_shelx_estimated_absorpt_t_min 0.650
_shelx_estimated_absorpt_t_max 0.795

loop_
_space_group_symop_operation_xyz
'x, y, z'
'-x, -y, -z'

loop_
_atom_site_label
_atom_site_type_symbol
_atom_site_fract_x
_atom_site_fract_y
_atom_site_fract_z
_atom_site_U_iso_or_equiv
_atom_site_adp_type
_atom_site_occupancy
_atom_site_site_symmetry_order
_atom_site_calc_flag
_atom_site_refinement_flags_posn
_atom_site_refinement_flags_adp
_atom_site_refinement_flags_occupancy
_atom_site_disorder_assembly
_atom_site_disorder_group
Y Y 0.80114(2) 0.47300(2) 0.25377(2) 0.02327(6) Uani 1 1 d . . . . .
N1 N 0.70405(15) 0.65930(14) 0.25188(8) 0.0242(3) Uani 1 1 d . . . . .
N2 N 0.62714(15) 0.85470(13) 0.19232(8) 0.0229(3) Uani 1 1 d . . . . .
N3 N 0.59104(15) 0.84553(13) 0.31193(8) 0.0231(3) Uani 1 1 d . . . . .
N4 N 0.92821(19) 0.42589(16) 0.36538(10) 0.0404(5) Uani 1 1 d . . . . .
N5 N 0.77018(17) 0.37855(15) 0.14171(9) 0.0303(4) Uani 1 1 d . . . . .
C1 C 0.64813(17) 0.77242(16) 0.25196(9) 0.0204(4) Uani 1 1 d . . . . .
C2 C 0.53700(19) 0.96639(16) 0.28889(10) 0.0252(4) Uani 1 1 d . . . . .
C3 C 0.55894(19) 0.97210(16) 0.21545(10) 0.0250(4) Uani 1 1 d . . . . .
C4 C 0.4680(2) 1.06280(18) 0.34177(11) 0.0349(5) Uani 1 1 d . . . . .
H4A H 0.424309 1.136900 0.314579 0.052 Uiso 1 1 calc R U . . .
H4B H 0.531438 1.076913 0.371143 0.052 Uiso 1 1 calc R U . . .
H4C H 0.402812 1.037962 0.374341 0.052 Uiso 1 1 calc R U . . .
C5 C 0.5248(2) 1.07684(18) 0.16283(11) 0.0353(5) Uani 1 1 d . . . . .
H5A H 0.475736 1.149508 0.189679 0.053 Uiso 1 1 calc R U . . .
H5B H 0.471195 1.063290 0.126767 0.053 Uiso 1 1 calc R U . . .
H5C H 0.605130 1.086725 0.137368 0.053 Uiso 1 1 calc R U . . .
C11 C 0.61032(19) 0.80269(16) 0.38617(10) 0.0247(4) Uani 1 1 d . . . . .
C12 C 0.7039(2) 0.83045(19) 0.42164(11) 0.0327(5) Uani 1 1 d . . . . .
C13 C 0.7223(2) 0.7863(2) 0.49370(12) 0.0433(6) Uani 1 1 d . . . . .
H13 H 0.786048 0.802704 0.519039 0.052 Uiso 1 1 calc R U . . .
C14 C 0.6490(3) 0.7194(2) 0.52822(11) 0.0446(6) Uani 1 1 d . . . . .
H14 H 0.662513 0.690082 0.577287 0.054 Uiso 1 1 calc R U . . .
C15 C 0.5565(2) 0.69427(19) 0.49277(11) 0.0396(5) Uani 1 1 d . . . . .
H15 H 0.506068 0.648679 0.517892 0.048 Uiso 1 1 calc R U . . .
C16 C 0.5352(2) 0.73464(18) 0.42031(10) 0.0303(4) Uani 1 1 d . . . . .
C17 C 0.7853(2) 0.9049(2) 0.38402(13) 0.0415(5) Uani 1 1 d . . . . .
H17 H 0.741301 0.946042 0.339835 0.050 Uiso 1 1 calc R U . . .
C18 C 0.7907(3) 1.0028(3) 0.43313(17) 0.0651(8) Uani 1 1 d . . . . .
H18A H 0.701816 1.048406 0.452639 0.098 Uiso 1 1 calc R U . . .
H18B H 0.830762 1.056933 0.404291 0.098 Uiso 1 1 calc R U . . .
H18C H 0.842881 0.965753 0.473954 0.098 Uiso 1 1 calc R U . . .
C19 C 0.9221(3) 0.8256(3) 0.35671(17) 0.0589(7) Uani 1 1 d . . . . .
H19A H 0.915384 0.765628 0.324067 0.088 Uiso 1 1 calc R U . . .
H19B H 0.968775 0.784829 0.398798 0.088 Uiso 1 1 calc R U . . .
H19C H 0.969976 0.875307 0.329741 0.088 Uiso 1 1 calc R U . . .
C20 C 0.4328(2) 0.7084(2) 0.38050(13) 0.0395(5) Uani 1 1 d D . . . .
H20X H 0.467641 0.706414 0.327541 0.047 Uiso 0.43(5) 1 calc R U P A 1
H20Y H 0.450376 0.720392 0.326242 0.047 Uiso 0.57(5) 1 calc R U P A 2
C21X C 0.3034(18) 0.811(2) 0.3832(18) 0.063(4) Uani 0.43(5) 1 d D . P A 1
H21A H 0.317190 0.882760 0.358683 0.094 Uiso 0.43(5) 1 calc R U P A 1
H21B H 0.269445 0.827713 0.434609 0.094 Uiso 0.43(5) 1 calc R U P A 1
H21C H 0.240291 0.787745 0.358199 0.094 Uiso 0.43(5) 1 calc R U P A 1
C21Y C 0.2978(14) 0.7951(18) 0.4077(19) 0.083(6) Uani 0.57(5) 1 d D . P A 2
H21D H 0.275293 0.774354 0.459097 0.125 Uiso 0.57(5) 1 calc R U P A 2
H21E H 0.231785 0.788291 0.377392 0.125 Uiso 0.57(5) 1 calc R U P A 2
H21F H 0.300443 0.877615 0.404087 0.125 Uiso 0.57(5) 1 calc R U P A 2
C22 C 0.4225(3) 0.5844(2) 0.39764(17) 0.0566(7) Uani 1 1 d . . . . .
H22A H 0.508702 0.524189 0.387875 0.085 Uiso 1 1 calc R U . . .
H22B H 0.361100 0.570478 0.366637 0.085 Uiso 1 1 calc R U . . .
H22C H 0.390952 0.578020 0.449523 0.085 Uiso 1 1 calc R U . . .
C31 C 0.65667(19) 0.81824(16) 0.11763(9) 0.0240(4) Uani 1 1 d . . . . .
C32 C 0.7870(2) 0.78650(18) 0.08720(10) 0.0302(4) Uani 1 1 d . . . . .
C33 C 0.8128(2) 0.7486(2) 0.01478(11) 0.0387(5) Uani 1 1 d . . . . .
H33 H 0.900008 0.726160 -0.007702 0.046 Uiso 1 1 calc R U . . .
C34 C 0.7140(3) 0.7431(2) -0.02463(11) 0.0407(6) Uani 1 1 d . . . . .
H34 H 0.733848 0.716815 -0.073766 0.049 Uiso 1 1 calc R U . . .
C35 C 0.5870(2) 0.77537(19) 0.00659(11) 0.0363(5) Uani 1 1 d . . . . .
H35 H 0.520044 0.770965 -0.021291 0.044 Uiso 1 1 calc R U . . .
C36 C 0.5549(2) 0.81444(17) 0.07849(10) 0.0282(4) Uani 1 1 d . . . . .
C37 C 0.8940(2) 0.7942(2) 0.13111(13) 0.0427(6) Uani 1 1 d . . . . .
H37 H 0.869365 0.774691 0.183557 0.051 Uiso 1 1 calc R U . . .
C38 C 1.0276(2) 0.7047(3) 0.10946(16) 0.0569(7) Uani 1 1 d . . . . .
H38A H 1.019561 0.624593 0.107003 0.085 Uiso 1 1 calc R U . . .
H38B H 1.087317 0.703223 0.146152 0.085 Uiso 1 1 calc R U . . .
H38C H 1.061936 0.728646 0.061248 0.085 Uiso 1 1 calc R U . . .
C39 C 0.9015(3) 0.9203(3) 0.1285(2) 0.0888(12) Uani 1 1 d . . . . .
H39A H 0.816797 0.975851 0.147169 0.133 Uiso 1 1 calc R U . . .
H39B H 0.923657 0.943717 0.077684 0.133 Uiso 1 1 calc R U . . .
H39C H 0.968965 0.923164 0.159130 0.133 Uiso 1 1 calc R U . . .
C40 C 0.4151(2) 0.84633(19) 0.11384(12) 0.0344(5) Uani 1 1 d . . . . .
H40A H 0.405716 0.903186 0.153854 0.041 Uiso 1 1 calc R U . . .
C41 C 0.3881(3) 0.7352(2) 0.14943(17) 0.0575(7) Uani 1 1 d . . . . .
H41A H 0.454515 0.695562 0.183097 0.086 Uiso 1 1 calc R U . . .
H41B H 0.390881 0.679762 0.111223 0.086 Uiso 1 1 calc R U . . .
H41C H 0.301384 0.758899 0.176884 0.086 Uiso 1 1 calc R U . . .
C42 C 0.3135(3) 0.9094(3) 0.06035(16) 0.0603(7) Uani 1 1 d . . . . .
H42A H 0.335473 0.977665 0.035684 0.090 Uiso 1 1 calc R U . . .
H42B H 0.226777 0.938182 0.087505 0.090 Uiso 1 1 calc R U . . .
H42C H 0.313021 0.852789 0.023580 0.090 Uiso 1 1 calc R U . . .
C51 C 1.0124(3) 0.4933(2) 0.38538(17) 0.0652(8) Uani 1 1 d . . . . .
H51A H 1.060458 0.451813 0.426856 0.098 Uiso 1 1 calc R U . . .
H51B H 0.958050 0.574431 0.399356 0.098 Uiso 1 1 calc R U . . .
H51C H 1.074547 0.498293 0.343182 0.098 Uiso 1 1 calc R U . . .
C52 C 0.8343(3) 0.4207(3) 0.42948(13) 0.0553(7) Uani 1 1 d . . . . .
H52A H 0.882118 0.385504 0.472187 0.083 Uiso 1 1 calc R U . . .
H52B H 0.782107 0.371142 0.418289 0.083 Uiso 1 1 calc R U . . .
H52C H 0.776331 0.502058 0.440413 0.083 Uiso 1 1 calc R U . . .
C53 C 1.0062(2) 0.30945(19) 0.33624(12) 0.0335(5) Uani 1 1 d . . . . .
C54 C 1.06218(19) 0.3092(2) 0.26241(13) 0.0357(5) Uani 1 1 d . . . . .
C55 C 1.1304(2) 0.1948(2) 0.23432(14) 0.0458(6) Uani 1 1 d . . . . .
H55 H 1.169977 0.189783 0.185180 0.055 Uiso 1 1 calc R U . . .
C56 C 1.1420(2) 0.0905(2) 0.27500(15) 0.0504(6) Uani 1 1 d . . . . .
H56 H 1.188401 0.015288 0.253711 0.061 Uiso 1 1 calc R U . . .
C57 C 1.0867(2) 0.0941(2) 0.34674(15) 0.0464(6) Uani 1 1 d . . . . .
H57 H 1.094735 0.021828 0.374936 0.056 Uiso 1 1 calc R U . . .
C58 C 1.0197(2) 0.2035(2) 0.37706(13) 0.0393(5) Uani 1 1 d . . . . .
H58 H 0.982193 0.206357 0.426582 0.047 Uiso 1 1 calc R U . . .
C59 C 1.0356(2) 0.4187(2) 0.21577(13) 0.0413(5) Uani 1 1 d . . . . .
H59A H 1.057801 0.402955 0.162685 0.050 Uiso 1 1 calc R U . . .
H59B H 1.075957 0.476699 0.230708 0.050 Uiso 1 1 calc R U . . .
C61 C 0.8529(2) 0.2546(2) 0.12463(13) 0.0405(5) Uani 1 1 d . . . . .
H61A H 0.830881 0.232285 0.078309 0.061 Uiso 1 1 calc R U . . .
H61B H 0.837412 0.199383 0.164329 0.061 Uiso 1 1 calc R U . . .
H61C H 0.945119 0.249888 0.119940 0.061 Uiso 1 1 calc R U . . .
C62 C 0.7896(3) 0.4611(2) 0.08037(12) 0.0460(6) Uani 1 1 d . . . . .
H62A H 0.772662 0.433440 0.034331 0.069 Uiso 1 1 calc R U . . .
H62B H 0.879811 0.462483 0.076526 0.069 Uiso 1 1 calc R U . . .
H62C H 0.729186 0.542138 0.089622 0.069 Uiso 1 1 calc R U . . .
C63 C 0.6340(2) 0.38520(17) 0.16119(11) 0.0306(4) Uani 1 1 d . . . . .
C64 C 0.6003(2) 0.35546(18) 0.23488(12) 0.0320(5) Uani 1 1 d . . . . .
C65 C 0.4659(2) 0.3727(2) 0.25340(16) 0.0488(6) Uani 1 1 d . . . . .
H65 H 0.436627 0.357597 0.302798 0.059 Uiso 1 1 calc R U . . .
C66 C 0.3756(2) 0.4108(2) 0.2022(2) 0.0635(9) Uani 1 1 d . . . . .
H66 H 0.286116 0.421235 0.216982 0.076 Uiso 1 1 calc R U . . .
C67 C 0.4133(3) 0.4337(2) 0.1308(2) 0.0633(8) Uani 1 1 d . . . . .
H67 H 0.350807 0.458171 0.095652 0.076 Uiso 1 1 calc R U . . .
C68 C 0.5423(3) 0.4210(2) 0.11011(15) 0.0472(6) Uani 1 1 d . . . . .
H68 H 0.569048 0.436878 0.060383 0.057 Uiso 1 1 calc R U . . .
C69 C 0.6951(2) 0.3200(2) 0.28982(11) 0.0351(5) Uani 1 1 d . . . . .
H69A H 0.756030 0.237254 0.283401 0.042 Uiso 1 1 calc R U . . .
H69B H 0.652710 0.328844 0.340775 0.042 Uiso 1 1 calc R U . . .

loop_
_atom_site_aniso_label
_atom_site_aniso_U_11
_atom_site_aniso_U_22
_atom_site_aniso_U_33
_atom_site_aniso_U_23
_atom_site_aniso_U_13
_atom_site_aniso_U_12
Y 0.02138(10) 0.01906(10) 0.02687(10) -0.00168(7) -0.00171(7) -0.00303(7)
N1 0.0263(9) 0.0216(8) 0.0221(8) -0.0016(6) -0.0010(6) -0.0045(7)
N2 0.0304(9) 0.0188(8) 0.0179(7) -0.0012(6) -0.0012(6) -0.0063(7)
N3 0.0297(9) 0.0185(8) 0.0184(7) -0.0010(6) -0.0009(6) -0.0044(7)
N4 0.0414(11) 0.0316(10) 0.0428(11) -0.0076(8) -0.0158(9) 0.0008(8)
N5 0.0350(10) 0.0265(9) 0.0282(9) -0.0022(7) 0.0016(7) -0.0093(8)
C1 0.0198(9) 0.0218(10) 0.0200(9) -0.0009(7) -0.0012(7) -0.0072(8)
C2 0.0299(10) 0.0177(9) 0.0262(10) -0.0021(7) -0.0017(8) -0.0051(8)
C3 0.0314(11) 0.0170(9) 0.0259(10) -0.0017(7) -0.0033(8) -0.0064(8)
C4 0.0464(13) 0.0235(11) 0.0305(11) -0.0058(8) -0.0005(9) -0.0052(10)
C5 0.0516(14) 0.0227(10) 0.0297(11) 0.0028(8) -0.0057(9) -0.0094(10)
C11 0.0312(11) 0.0198(9) 0.0177(9) -0.0028(7) -0.0006(8) -0.0011(8)
C12 0.0377(12) 0.0290(11) 0.0285(10) -0.0054(8) -0.0057(9) -0.0048(9)
C13 0.0542(15) 0.0403(13) 0.0299(11) -0.0079(10) -0.0151(10) -0.0026(12)
C14 0.0597(16) 0.0386(13) 0.0202(10) -0.0003(9) -0.0031(10) 0.0049(12)
C15 0.0476(14) 0.0311(12) 0.0284(11) 0.0036(9) 0.0103(10) -0.0018(10)
C16 0.0335(11) 0.0244(10) 0.0256(10) 0.0003(8) 0.0033(8) -0.0015(9)
C17 0.0451(14) 0.0401(13) 0.0447(13) -0.0018(10) -0.0138(11) -0.0178(11)
C18 0.076(2) 0.0532(17) 0.077(2) -0.0142(15) -0.0170(16) -0.0303(16)
C19 0.0480(16) 0.0575(17) 0.0749(19) -0.0030(14) -0.0016(14) -0.0231(14)
C20 0.0395(13) 0.0355(12) 0.0438(13) 0.0064(10) -0.0004(10) -0.0150(10)
C21X 0.039(5) 0.038(8) 0.108(12) 0.005(6) -0.019(6) -0.004(4)
C21Y 0.054(5) 0.023(4) 0.175(17) -0.002(7) -0.049(7) -0.002(4)
C22 0.0521(16) 0.0373(14) 0.0782(19) -0.0083(13) 0.0054(14) -0.0139(12)
C31 0.0354(11) 0.0185(9) 0.0177(9) -0.0001(7) -0.0009(8) -0.0088(8)
C32 0.0379(12) 0.0264(10) 0.0269(10) 0.0003(8) 0.0042(9) -0.0134(9)
C33 0.0482(14) 0.0359(12) 0.0294(11) -0.0038(9) 0.0137(10) -0.0149(11)
C34 0.0669(17) 0.0351(12) 0.0204(10) -0.0032(9) 0.0023(10) -0.0181(12)
C35 0.0556(15) 0.0292(11) 0.0262(10) 0.0015(9) -0.0127(10) -0.0139(10)
C36 0.0394(12) 0.0211(10) 0.0246(10) 0.0020(8) -0.0065(8) -0.0097(9)
C37 0.0334(12) 0.0559(15) 0.0418(13) -0.0086(11) 0.0046(10) -0.0196(11)
C38 0.0417(15) 0.0588(17) 0.0685(18) 0.0014(14) -0.0038(13) -0.0149(13)
C39 0.060(2) 0.058(2) 0.161(4) -0.024(2) -0.026(2) -0.0274(17)
C40 0.0333(12) 0.0304(11) 0.0402(12) -0.0020(9) -0.0095(9) -0.0089(9)
C41 0.0411(15) 0.0489(16) 0.082(2) 0.0152(14) -0.0003(13) -0.0181(12)
C42 0.0484(16) 0.0605(18) 0.0675(18) 0.0081(14) -0.0229(14) -0.0077(14)
C51 0.080(2) 0.0409(15) 0.079(2) -0.0118(14) -0.0389(17) -0.0131(15)
C52 0.0556(16) 0.0585(17) 0.0347(13) -0.0098(11) -0.0073(11) 0.0078(13)
C53 0.0243(11) 0.0307(11) 0.0433(12) -0.0054(9) -0.0133(9) -0.0016(9)
C54 0.0169(10) 0.0352(12) 0.0525(13) -0.0014(10) -0.0053(9) -0.0041(9)
C55 0.0267(12) 0.0449(14) 0.0558(15) -0.0070(11) 0.0040(10) 0.0007(10)
C56 0.0366(14) 0.0337(13) 0.0715(18) -0.0122(12) -0.0058(12) 0.0040(11)
C57 0.0391(13) 0.0307(12) 0.0655(16) 0.0051(11) -0.0137(12) -0.0043(10)
C58 0.0332(12) 0.0368(13) 0.0441(13) 0.0013(10) -0.0146(10) -0.0031(10)
C59 0.0266(12) 0.0425(13) 0.0520(14) 0.0048(11) -0.0023(10) -0.0086(10)
C61 0.0416(13) 0.0331(12) 0.0421(13) -0.0095(10) 0.0054(10) -0.0070(10)
C62 0.0659(17) 0.0426(14) 0.0301(12) 0.0009(10) 0.0024(11) -0.0208(12)
C63 0.0314(11) 0.0208(10) 0.0406(12) -0.0072(8) -0.0065(9) -0.0075(9)
C64 0.0323(11) 0.0230(10) 0.0441(12) -0.0092(9) 0.0025(9) -0.0136(9)
C65 0.0392(14) 0.0385(13) 0.0739(17) -0.0211(12) 0.0126(12) -0.0217(11)
C66 0.0264(13) 0.0405(15) 0.128(3) -0.0286(17) -0.0075(16) -0.0116(11)
C67 0.0485(17) 0.0406(15) 0.107(3) -0.0111(16) -0.0398(17) -0.0109(13)
C68 0.0551(16) 0.0328(13) 0.0579(15) -0.0066(11) -0.0261(12) -0.0120(11)
C69 0.0421(13) 0.0337(12) 0.0309(11) 0.0001(9) 0.0038(9) -0.0165(10)

loop_
_atom_type_symbol
_atom_type_description
_atom_type_scat_dispersion_real
_atom_type_scat_dispersion_imag
_atom_type_scat_source
C C 0.0033 0.0016 'International Tables Vol C Tables 4.2.6.8 and 6.1.1.4'
H H 0.0000 0.0000 'International Tables Vol C Tables 4.2.6.8 and 6.1.1.4'
N N 0.0061 0.0033 'International Tables Vol C Tables 4.2.6.8 and 6.1.1.4'
Y Y -2.7962 3.5667 'International Tables Vol C Tables 4.2.6.8 and 6.1.1.4'

loop_
_geom_angle_atom_site_label_1
_geom_angle_atom_site_label_2
_geom_angle_atom_site_label_3
_geom_angle
_geom_angle_site_symmetry_1
_geom_angle_site_symmetry_3
_geom_angle_publ_flag
N1 Y C59 113.60(7) . . ?
N1 Y C69 124.68(7) . . ?
C59 Y C69 121.72(8) . . ?
N1 Y N5 111.52(6) . . ?
C59 Y N5 89.82(7) . . ?
C69 Y N5 70.16(6) . . ?
N1 Y N4 106.59(6) . . ?
C59 Y N4 70.00(7) . . ?
C69 Y N4 92.49(7) . . ?
N5 Y N4 141.53(6) . . ?
N1 Y C54 138.69(6) . . ?
C59 Y C54 30.53(7) . . ?
C69 Y C54 94.36(7) . . ?
N5 Y C54 92.73(6) . . ?
N4 Y C54 53.42(6) . . ?
N1 Y C53 135.00(6) . . ?
C59 Y C53 55.19(7) . . ?
C69 Y C53 81.77(7) . . ?
N5 Y C53 111.76(6) . . ?
N4 Y C53 29.97(6) . . ?
C54 Y C53 28.32(6) . . ?
N1 Y C64 106.63(6) . . ?
C59 Y C64 132.67(7) . . ?
C69 Y C64 29.01(7) . . ?
N5 Y C64 51.73(5) . . ?
N4 Y C64 121.02(6) . . ?
C54 Y C64 114.61(6) . . ?
C53 Y C64 109.31(6) . . ?
C1 N1 Y 178.12(14) . . ?
C1 N2 C3 111.36(14) . . ?
C1 N2 C31 122.50(15) . . ?
C3 N2 C31 125.61(15) . . ?
C1 N3 C2 111.23(14) . . ?
C1 N3 C11 121.97(15) . . ?
C2 N3 C11 125.74(15) . . ?
C53 N4 C51 111.21(19) . . ?
C53 N4 C52 114.77(19) . . ?
C51 N4 C52 108.6(2) . . ?
C53 N4 Y 90.25(11) . . ?
C51 N4 Y 124.60(16) . . ?
C52 N4 Y 106.77(14) . . ?
C63 N5 C61 111.18(16) . . ?
C63 N5 C62 114.30(17) . . ?
C61 N5 C62 109.41(17) . . ?
C63 N5 Y 97.70(11) . . ?
C61 N5 Y 119.65(13) . . ?
C62 N5 Y 104.27(13) . . ?
N1 C1 N2 128.83(16) . . ?
N1 C1 N3 128.60(16) . . ?
N2 C1 N3 102.57(14) . . ?
C3 C2 N3 107.50(16) . . ?
C3 C2 C4 130.31(18) . . ?
N3 C2 C4 122.18(16) . . ?
C2 C3 N2 107.33(16) . . ?
C2 C3 C5 130.42(18) . . ?
N2 C3 C5 122.24(16) . . ?
C16 C11 C12 122.50(18) . . ?
C16 C11 N3 118.76(17) . . ?
C12 C11 N3 118.74(17) . . ?
C13 C12 C11 117.7(2) . . ?
C13 C12 C17 120.1(2) . . ?
C11 C12 C17 122.14(18) . . ?
C14 C13 C12 120.6(2) . . ?
C15 C14 C13 120.8(2) . . ?
C14 C15 C16 121.1(2) . . ?
C11 C16 C15 117.3(2) . . ?
C11 C16 C20 120.94(17) . . ?
C15 C16 C20 121.78(19) . . ?
C12 C17 C19 111.3(2) . . ?
C12 C17 C18 112.1(2) . . ?
C19 C17 C18 111.4(2) . . ?
C22 C20 C16 113.7(2) . . ?
C22 C20 C21X 115.6(12) . . ?
C16 C20 C21X 113.1(13) . . ?
C22 C20 C21Y 104.8(10) . . ?
C16 C20 C21Y 108.2(10) . . ?
C36 C31 C32 122.81(17) . . ?
C36 C31 N2 118.72(17) . . ?
C32 C31 N2 118.47(17) . . ?
C33 C32 C31 117.0(2) . . ?
C33 C32 C37 121.92(19) . . ?
C31 C32 C37 121.11(18) . . ?
C34 C33 C32 121.2(2) . . ?
C35 C34 C33 120.52(19) . . ?
C34 C35 C36 121.0(2) . . ?
C35 C36 C31 117.48(19) . . ?
C35 C36 C40 121.03(19) . . ?
C31 C36 C40 121.44(17) . . ?
C39 C37 C32 111.4(2) . . ?
C39 C37 C38 110.5(2) . . ?
C32 C37 C38 114.0(2) . . ?
C36 C40 C41 110.63(18) . . ?
C36 C40 C42 113.14(19) . . ?
C41 C40 C42 110.6(2) . . ?
C58 C53 C54 121.4(2) . . ?
C58 C53 N4 121.9(2) . . ?
C54 C53 N4 116.68(19) . . ?
C58 C53 Y 134.85(15) . . ?
C54 C53 Y 74.29(11) . . ?
N4 C53 Y 59.78(10) . . ?
C55 C54 C53 115.4(2) . . ?
C55 C54 C59 122.1(2) . . ?
C53 C54 C59 122.0(2) . . ?
C55 C54 Y 133.94(16) . . ?
C53 C54 Y 77.38(11) . . ?
C59 C54 Y 58.17(11) . . ?
C56 C55 C54 122.7(2) . . ?
C55 C56 C57 120.3(2) . . ?
C58 C57 C56 119.4(2) . . ?
C57 C58 C53 120.8(2) . . ?
C54 C59 Y 91.30(13) . . ?
C68 C63 C64 121.8(2) . . ?
C68 C63 N5 121.7(2) . . ?
C64 C63 N5 116.50(18) . . ?
C63 C64 C65 115.0(2) . . ?
C63 C64 C69 122.54(18) . . ?
C65 C64 C69 122.2(2) . . ?
C63 C64 Y 79.03(11) . . ?
C65 C64 Y 139.85(15) . . ?
C69 C64 Y 54.48(10) . . ?
C66 C65 C64 122.3(3) . . ?
C67 C66 C65 120.8(2) . . ?
C66 C67 C68 119.4(3) . . ?
C67 C68 C63 120.6(3) . . ?
C64 C69 Y 96.51(12) . . ?

loop_
_geom_bond_atom_site_label_1
_geom_bond_atom_site_label_2
_geom_bond_distance
_geom_bond_site_symmetry_2
_geom_bond_publ_flag
Y N1 2.1035(15) . ?
Y C59 2.447(2) . ?
Y C69 2.457(2) . ?
Y N5 2.5018(17) . ?
Y N4 2.5227(18) . ?
Y C54 2.880(2) . ?
Y C53 2.919(2) . ?
Y C64 2.999(2) . ?
N1 C1 1.272(2) . ?
N2 C1 1.398(2) . ?
N2 C3 1.409(2) . ?
N2 C31 1.431(2) . ?
N3 C1 1.400(2) . ?
N3 C2 1.408(2) . ?
N3 C11 1.432(2) . ?
N4 C53 1.458(3) . ?
N4 C51 1.478(3) . ?
N4 C52 1.479(3) . ?
N5 C63 1.460(3) . ?
N5 C61 1.478(3) . ?
N5 C62 1.479(3) . ?
C2 C3 1.340(3) . ?
C2 C4 1.490(3) . ?
C3 C5 1.487(3) . ?
C11 C16 1.395(3) . ?
C11 C12 1.397(3) . ?
C12 C13 1.397(3) . ?
C12 C17 1.522(3) . ?
C13 C14 1.373(4) . ?
C14 C15 1.372(4) . ?
C15 C16 1.397(3) . ?
C16 C20 1.515(3) . ?
C17 C19 1.526(4) . ?
C17 C18 1.528(3) . ?
C20 C22 1.511(3) . ?
C20 C21X 1.525(12) . ?
C20 C21Y 1.541(10) . ?
C31 C36 1.396(3) . ?
C31 C32 1.401(3) . ?
C32 C33 1.397(3) . ?
C32 C37 1.514(3) . ?
C33 C34 1.378(3) . ?
C34 C35 1.374(3) . ?
C35 C36 1.393(3) . ?
C36 C40 1.520(3) . ?
C37 C39 1.512(4) . ?
C37 C38 1.519(3) . ?
C40 C41 1.522(3) . ?
C40 C42 1.530(3) . ?
C53 C58 1.386(3) . ?
C53 C54 1.419(3) . ?
C54 C55 1.411(3) . ?
C54 C59 1.463(3) . ?
C55 C56 1.371(3) . ?
C56 C57 1.380(4) . ?
C57 C58 1.376(3) . ?
C63 C68 1.388(3) . ?
C63 C64 1.410(3) . ?
C64 C65 1.412(3) . ?
C64 C69 1.464(3) . ?
C65 C66 1.378(4) . ?
C66 C67 1.363(4) . ?
C67 C68 1.373(4) . ?

loop_
_geom_torsion_atom_site_label_1
_geom_torsion_atom_site_label_2
_geom_torsion_atom_site_label_3
_geom_torsion_atom_site_label_4
_geom_torsion
_geom_torsion_site_symmetry_1
_geom_torsion_site_symmetry_2
_geom_torsion_site_symmetry_3
_geom_torsion_site_symmetry_4
_geom_torsion_publ_flag
C3 N2 C1 N1 178.79(19) . . . . ?
C31 N2 C1 N1 6.7(3) . . . . ?
C3 N2 C1 N3 -0.67(19) . . . . ?
C31 N2 C1 N3 -172.78(16) . . . . ?
C2 N3 C1 N1 -178.88(19) . . . . ?
C11 N3 C1 N1 12.3(3) . . . . ?
C2 N3 C1 N2 0.6(2) . . . . ?
C11 N3 C1 N2 -168.28(16) . . . . ?
C1 N3 C2 C3 -0.3(2) . . . . ?
C11 N3 C2 C3 168.05(18) . . . . ?
C1 N3 C2 C4 178.84(18) . . . . ?
C11 N3 C2 C4 -12.8(3) . . . . ?
N3 C2 C3 N2 -0.1(2) . . . . ?
C4 C2 C3 N2 -179.2(2) . . . . ?
N3 C2 C3 C5 -179.1(2) . . . . ?
C4 C2 C3 C5 1.9(4) . . . . ?
C1 N2 C3 C2 0.5(2) . . . . ?
C31 N2 C3 C2 172.33(18) . . . . ?
C1 N2 C3 C5 179.58(18) . . . . ?
C31 N2 C3 C5 -8.6(3) . . . . ?
C1 N3 C11 C16 -81.0(2) . . . . ?
C2 N3 C11 C16 111.8(2) . . . . ?
C1 N3 C11 C12 98.9(2) . . . . ?
C2 N3 C11 C12 -68.3(3) . . . . ?
C16 C11 C12 C13 0.8(3) . . . . ?
N3 C11 C12 C13 -179.13(18) . . . . ?
C16 C11 C12 C17 -179.89(19) . . . . ?
N3 C11 C12 C17 0.2(3) . . . . ?
C11 C12 C13 C14 -0.9(3) . . . . ?
C17 C12 C13 C14 179.8(2) . . . . ?
C12 C13 C14 C15 0.1(3) . . . . ?
C13 C14 C15 C16 0.8(3) . . . . ?
C12 C11 C16 C15 0.1(3) . . . . ?
N3 C11 C16 C15 180.00(17) . . . . ?
C12 C11 C16 C20 178.81(19) . . . . ?
N3 C11 C16 C20 -1.3(3) . . . . ?
C14 C15 C16 C11 -0.9(3) . . . . ?
C14 C15 C16 C20 -179.6(2) . . . . ?
C13 C12 C17 C19 78.5(3) . . . . ?
C11 C12 C17 C19 -100.8(2) . . . . ?
C13 C12 C17 C18 -47.1(3) . . . . ?
C11 C12 C17 C18 133.6(2) . . . . ?
C11 C16 C20 C22 143.2(2) . . . . ?
C15 C16 C20 C22 -38.1(3) . . . . ?
C11 C16 C20 C21X -82.3(12) . . . . ?
C15 C16 C20 C21X 96.4(12) . . . . ?
C11 C16 C20 C21Y -100.8(13) . . . . ?
C15 C16 C20 C21Y 77.9(13) . . . . ?
C1 N2 C31 C36 100.0(2) . . . . ?
C3 N2 C31 C36 -70.9(2) . . . . ?
C1 N2 C31 C32 -79.2(2) . . . . ?
C3 N2 C31 C32 109.8(2) . . . . ?
C36 C31 C32 C33 -0.7(3) . . . . ?
N2 C31 C32 C33 178.49(17) . . . . ?
C36 C31 C32 C37 178.83(19) . . . . ?
N2 C31 C32 C37 -1.9(3) . . . . ?
C31 C32 C33 C34 0.1(3) . . . . ?
C37 C32 C33 C34 -179.4(2) . . . . ?
C32 C33 C34 C35 0.2(3) . . . . ?
C33 C34 C35 C36 0.1(3) . . . . ?
C34 C35 C36 C31 -0.7(3) . . . . ?
C34 C35 C36 C40 -178.03(19) . . . . ?
C32 C31 C36 C35 1.0(3) . . . . ?
N2 C31 C36 C35 -178.22(16) . . . . ?
C32 C31 C36 C40 178.36(18) . . . . ?
N2 C31 C36 C40 -0.9(3) . . . . ?
C33 C32 C37 C39 96.6(3) . . . . ?
C31 C32 C37 C39 -83.0(3) . . . . ?
C33 C32 C37 C38 -29.3(3) . . . . ?
C31 C32 C37 C38 151.1(2) . . . . ?
C35 C36 C40 C41 87.1(2) . . . . ?
C31 C36 C40 C41 -90.1(2) . . . . ?
C35 C36 C40 C42 -37.6(3) . . . . ?
C31 C36 C40 C42 145.2(2) . . . . ?
C51 N4 C53 C58 105.6(2) . . . . ?
C52 N4 C53 C58 -18.1(3) . . . . ?
Y N4 C53 C58 -126.79(18) . . . . ?
C51 N4 C53 C54 -77.7(2) . . . . ?
C52 N4 C53 C54 158.61(19) . . . . ?
Y N4 C53 C54 49.96(18) . . . . ?
C51 N4 C53 Y -127.6(2) . . . . ?
C52 N4 C53 Y 108.65(18) . . . . ?
C58 C53 C54 C55 0.4(3) . . . . ?
N4 C53 C54 C55 -176.33(19) . . . . ?
Y C53 C54 C55 -132.91(19) . . . . ?
C58 C53 C54 C59 172.4(2) . . . . ?
N4 C53 C54 C59 -4.4(3) . . . . ?
Y C53 C54 C59 39.02(18) . . . . ?
C58 C53 C54 Y 133.4(2) . . . . ?
N4 C53 C54 Y -43.41(16) . . . . ?
C53 C54 C55 C56 0.2(3) . . . . ?
C59 C54 C55 C56 -171.7(2) . . . . ?
Y C54 C55 C56 -96.8(3) . . . . ?
C54 C55 C56 C57 -0.4(4) . . . . ?
C55 C56 C57 C58 0.0(4) . . . . ?
C56 C57 C58 C53 0.6(3) . . . . ?
C54 C53 C58 C57 -0.9(3) . . . . ?
N4 C53 C58 C57 175.7(2) . . . . ?
Y C53 C58 C57 98.3(3) . . . . ?
C55 C54 C59 Y 125.08(19) . . . . ?
C53 C54 C59 Y -46.3(2) . . . . ?
C61 N5 C63 C68 -97.4(2) . . . . ?
C62 N5 C63 C68 27.1(3) . . . . ?
Y N5 C63 C68 136.57(18) . . . . ?
C61 N5 C63 C64 83.7(2) . . . . ?
C62 N5 C63 C64 -151.84(18) . . . . ?
Y N5 C63 C64 -42.32(18) . . . . ?
C68 C63 C64 C65 -4.1(3) . . . . ?
N5 C63 C64 C65 174.79(17) . . . . ?
C68 C63 C64 C69 -178.7(2) . . . . ?
N5 C63 C64 C69 0.2(3) . . . . ?
C68 C63 C64 Y -144.35(19) . . . . ?
N5 C63 C64 Y 34.54(15) . . . . ?
C63 C64 C65 C66 2.7(3) . . . . ?
C69 C64 C65 C66 177.3(2) . . . . ?
Y C64 C65 C66 105.9(3) . . . . ?
C64 C65 C66 C67 -0.1(4) . . . . ?
C65 C66 C67 C68 -1.4(4) . . . . ?
C66 C67 C68 C63 0.0(4) . . . . ?
C64 C63 C68 C67 2.9(3) . . . . ?
N5 C63 C68 C67 -176.0(2) . . . . ?
C63 C64 C69 Y 42.9(2) . . . . ?
C65 C64 C69 Y -131.32(18) . . . . ?
